data_1517520
loop_
_publ_author_name
'Sicilia, Violeta'
'Borja, Pilar'
'Mart\'in, Antonio'

_publ_section_title
;
 Half-Lantern Pt(II) and Pt(III) Complexes. New Cyclometalated Platinum
 Derivatives
;
_journal_issue 3
_journal_name_full Inorganics
_journal_page_first 508
_journal_paper_doi 10.3390/inorganics2030508
_journal_volume 2
_journal_year 2014
_chemical_formula_sum 'C37 H22 Br2 Cl2 F6 N6 Pt2 S2'
_chemical_formula_weight 1349.63
_chemical_name_systematic
; 
 ? 
;
_space_group_IT_number 2
_symmetry_cell_setting triclinic
_symmetry_space_group_name_Hall '-P 1'
_symmetry_space_group_name_H-M 'P -1'
_atom_sites_solution_hydrogens geom
_atom_sites_solution_primary direct
_atom_sites_solution_secondary difmap
_audit_creation_method SHELXL-97
_cell_angle_alpha 88.942(2)
_cell_angle_beta 81.111(2)
_cell_angle_gamma 78.410(2)
_cell_formula_units_Z 2
_cell_length_a 11.4798(2)
_cell_length_b 11.8668(2)
_cell_length_c 14.4711(3)
_cell_measurement_reflns_used 19466
_cell_measurement_temperature 100(2)
_cell_measurement_theta_max 28.8119
_cell_measurement_theta_min 4.1781
_cell_volume 1907.82(6)
_computing_cell_refinement
;
CrysAlisPro, Agilent Technologies,
Version 1.171.35.21 (release 20-01-2012 CrysAlis171 .NET)
(compiled Jan 23 2012,18:06:46)
;
_computing_data_collection
;
CrysAlisPro, Agilent Technologies,
Version 1.171.35.21 (release 20-01-2012 CrysAlis171 .NET)
(compiled Jan 23 2012,18:06:46)
;
_computing_data_reduction
;
CrysAlisPro, Agilent Technologies,
Version 1.171.35.21 (release 20-01-2012 CrysAlis171 .NET)
(compiled Jan 23 2012,18:06:46)
;
_computing_structure_refinement 'SHELXL-97 (Sheldrick, 1997)'
_computing_structure_solution 'SHELXS-97 (Sheldrick, 1990)'
_diffrn_ambient_temperature 100(2)
_diffrn_detector_area_resol_mean 16.0655
_diffrn_measured_fraction_theta_full 0.995
_diffrn_measured_fraction_theta_max 0.915
_diffrn_measurement_details
;
  1 omega  -80.00   37.00   1.0000   10.0000
omega____ theta____ kappa____ phi______ frames
    -      -19.9615  -19.0000  150.0000 117

  2 omega  -24.00    5.00   1.0000   10.0000
omega____ theta____ kappa____ phi______ frames
    -      -19.9615  -99.0000 -120.0000 29

  3 omega  -19.00   20.00   1.0000   10.0000
omega____ theta____ kappa____ phi______ frames
    -      -19.9615  -99.0000  150.0000 39

  4 omega  -63.00  -37.00   1.0000   10.0000
omega____ theta____ kappa____ phi______ frames
    -      -19.9615 -179.0000  -60.0000 26

  5 omega  -25.00   64.00   1.0000   10.0000
omega____ theta____ kappa____ phi______ frames
    -       22.1490  -99.0000    0.0000 89

  6 omega   -8.00   95.00   1.0000   10.0000
omega____ theta____ kappa____ phi______ frames
    -       22.1490   77.0000  120.0000 103

  7 omega  -52.00   54.00   1.0000   10.0000
omega____ theta____ kappa____ phi______ frames
    -      -19.9615   37.0000 -150.0000 106

  8 omega  -44.00   51.00   1.0000   10.0000
omega____ theta____ kappa____ phi______ frames
    -      -19.9615   57.0000  -90.0000 95

  9 omega -100.00  -34.00   1.0000   10.0000
omega____ theta____ kappa____ phi______ frames
    -      -19.9615 -179.0000  -30.0000 66

 10 omega  -30.00   21.00   1.0000   10.0000
omega____ theta____ kappa____ phi______ frames
    -      -19.9615  -94.0000  -19.0000 51

 11 omega   -2.00   93.00   1.0000   10.0000
omega____ theta____ kappa____ phi______ frames
    -       22.1490   57.0000  -30.0000 95

 12 omega  -44.00   51.00   1.0000   10.0000
omega____ theta____ kappa____ phi______ frames
    -      -19.9615   57.0000    0.0000 95

 13 omega  -25.00   67.00   1.0000   10.0000
omega____ theta____ kappa____ phi______ frames
    -       22.1490  -99.0000  150.0000 92

 14 omega  -19.00   30.00   1.0000   10.0000
omega____ theta____ kappa____ phi______ frames
    -       22.1490   94.0000 -160.0000 49

 15 omega   -2.00   23.00   1.0000   10.0000
omega____ theta____ kappa____ phi______ frames
    -       22.1490   57.0000   60.0000 25

 16 omega   -2.00   93.00   1.0000   10.0000
omega____ theta____ kappa____ phi______ frames
    -       22.1490   57.0000  120.0000 95

;
_diffrn_measurement_device_type 'Xcalibur, Sapphire3'
_diffrn_measurement_method '\w scans'
_diffrn_orient_matrix_UB_11 0.0331589000
_diffrn_orient_matrix_UB_12 -0.0172752000
_diffrn_orient_matrix_UB_13 0.0371119000
_diffrn_orient_matrix_UB_21 0.0345459000
_diffrn_orient_matrix_UB_22 -0.0476110000
_diffrn_orient_matrix_UB_23 -0.0273752000
_diffrn_orient_matrix_UB_31 0.0422119000
_diffrn_orient_matrix_UB_32 0.0340342000
_diffrn_orient_matrix_UB_33 -0.0183018000
_diffrn_radiation_monochromator graphite
_diffrn_radiation_source 'fine-focus sealed tube'
_diffrn_radiation_type MoK\a
_diffrn_radiation_wavelength 0.71073
_diffrn_reflns_av_R_equivalents 0.0318
_diffrn_reflns_av_sigmaI/netI 0.0266
_diffrn_reflns_limit_h_max 15
_diffrn_reflns_limit_h_min -15
_diffrn_reflns_limit_k_max 15
_diffrn_reflns_limit_k_min -16
_diffrn_reflns_limit_l_max 19
_diffrn_reflns_limit_l_min -19
_diffrn_reflns_number 41763
_diffrn_reflns_theta_full 25.00
_diffrn_reflns_theta_max 28.88
_diffrn_reflns_theta_min 4.19
_exptl_absorpt_coefficient_mu 9.737
_exptl_absorpt_correction_T_max 0.3878
_exptl_absorpt_correction_T_min 0.1120
_exptl_absorpt_correction_type multi-scan
_exptl_absorpt_process_details
;
CrysAlisPro, Agilent Technologies,
Version 1.171.35.21 (release 20-01-2012 CrysAlis171 .NET)
(compiled Jan 23 2012,18:06:46)
Empirical absorption correction using spherical harmonics,
 implemented in SCALE3 ABSPACK scaling algorithm.
;
_exptl_crystal_colour 'dark red'
_exptl_crystal_density_diffrn 2.349
_exptl_crystal_density_method 'not measured'
_exptl_crystal_description prismatic
_exptl_crystal_F_000 1264
_exptl_crystal_size_max 0.40
_exptl_crystal_size_mid 0.23
_exptl_crystal_size_min 0.12
_refine_diff_density_max 1.252
_refine_diff_density_min -1.942
_refine_diff_density_rms 0.142
_refine_ls_extinction_method none
_refine_ls_goodness_of_fit_ref 1.058
_refine_ls_hydrogen_treatment constr
_refine_ls_matrix_type full
_refine_ls_number_parameters 514
_refine_ls_number_reflns 9166
_refine_ls_number_restraints 12
_refine_ls_restrained_S_all 1.109
_refine_ls_R_factor_all 0.0277
_refine_ls_R_factor_gt 0.0232
_refine_ls_shift/su_max 0.002
_refine_ls_shift/su_mean 0.000
_refine_ls_structure_factor_coef Fsqd
_refine_ls_weighting_details 'calc w=1/[\s^2^(Fo^2^)+(0.0239P)^2^+1.7455P] where P=(Fo^2^+2Fc^2^)/3'
_refine_ls_weighting_scheme calc
_refine_ls_wR_factor_gt 0.0516
_refine_ls_wR_factor_ref 0.0534
_reflns_number_gt 8243
_reflns_number_total 9166
_reflns_threshold_expression >2sigma(I)
_cod_data_source_file s1.cif
_cod_data_source_block 3
_cod_original_cell_volume 1907.83(6)
_cod_database_code 1517520

loop_
_symmetry_equiv_pos_as_xyz
'x, y, z'
'-x, -y, -z'

loop_
_atom_site_label
_atom_site_type_symbol
_atom_site_fract_x
_atom_site_fract_y
_atom_site_fract_z
_atom_site_U_iso_or_equiv
_atom_site_adp_type
_atom_site_occupancy
_atom_site_symmetry_multiplicity
_atom_site_calc_flag
_atom_site_refinement_flags
Pt1 Pt 0.283540(10) 0.625323(10) 0.747912(8) 0.00901(4) Uani 1 1 d .
Pt2 Pt 0.113938(10) 0.523625(10) 0.709792(8) 0.00881(4) Uani 1 1 d .
Br1 Br 0.44763(3) 0.73605(3) 0.76874(2) 0.01542(7) Uani 1 1 d .
Br2 Br -0.06441(3) 0.43658(3) 0.67923(2) 0.01458(7) Uani 1 1 d .
S1 S -0.01517(7) 0.63642(7) 0.82552(5) 0.01207(16) Uani 1 1 d .
S2 S 0.30598(7) 0.68200(7) 0.59446(5) 0.01334(16) Uani 1 1 d .
N1 N 0.2781(2) 0.5760(2) 0.88778(17) 0.0107(5) Uani 1 1 d .
N2 N 0.2239(2) 0.4134(2) 0.60744(18) 0.0119(5) Uani 1 1 d .
N3 N 0.1427(2) 0.7765(2) 0.78082(17) 0.0109(5) Uani 1 1 d .
N4 N -0.0502(2) 0.8563(2) 0.86291(18) 0.0123(5) Uani 1 1 d .
N5 N 0.0742(2) 0.6614(2) 0.61319(18) 0.0112(5) Uani 1 1 d .
N6 N 0.1465(2) 0.7803(2) 0.49247(18) 0.0130(6) Uani 1 1 d .
F1 F -0.1572(2) 1.0267(2) 0.99202(15) 0.0373(6) Uani 1 1 d .
F2 F -0.0650(2) 1.1473(2) 0.9160(2) 0.0450(7) Uani 1 1 d U
F3 F -0.20317(19) 1.0873(2) 0.86050(16) 0.0330(6) Uani 1 1 d .
F4 F 0.0491(3) 0.9859(2) 0.40183(16) 0.0463(7) Uani 1 1 d .
F5 F -0.0919(2) 0.9067(3) 0.3733(2) 0.0648(9) Uani 1 1 d U
F6 F 0.0886(2) 0.84161(19) 0.31175(14) 0.0332(6) Uani 1 1 d .
C1 C 0.4160(3) 0.4843(3) 0.7299(2) 0.0113(6) Uani 1 1 d .
C2 C 0.4903(3) 0.4374(3) 0.6495(2) 0.0161(7) Uani 1 1 d .
H2 H 0.4800 0.4714 0.5906 0.019 Uiso 1 1 calc R
C3 C 0.5808(3) 0.3396(3) 0.6552(2) 0.0194(7) Uani 1 1 d .
H3 H 0.6312 0.3086 0.5994 0.023 Uiso 1 1 calc R
C4 C 0.5990(3) 0.2871(3) 0.7384(2) 0.0202(8) Uani 1 1 d .
H4 H 0.6605 0.2206 0.7397 0.024 Uiso 1 1 calc R
C5 C 0.5260(3) 0.3324(3) 0.8224(2) 0.0146(7) Uani 1 1 d .
C6 C 0.5395(3) 0.2846(3) 0.9125(2) 0.0174(7) Uani 1 1 d .
H6 H 0.5987 0.2170 0.9172 0.021 Uiso 1 1 calc R
C7 C 0.4697(3) 0.3336(3) 0.9912(2) 0.0168(7) Uani 1 1 d .
H7 H 0.4820 0.3005 1.0500 0.020 Uiso 1 1 calc R
C8 C 0.3781(3) 0.4339(3) 0.9879(2) 0.0129(6) Uani 1 1 d .
C9 C 0.3009(3) 0.4885(3) 1.0657(2) 0.0157(7) Uani 1 1 d .
H9 H 0.3071 0.4591 1.1266 0.019 Uiso 1 1 calc R
C10 C 0.2159(3) 0.5851(3) 1.0533(2) 0.0156(7) Uani 1 1 d .
H10 H 0.1633 0.6230 1.1056 0.019 Uiso 1 1 calc R
C11 C 0.2073(3) 0.6268(3) 0.9634(2) 0.0131(6) Uani 1 1 d .
H11 H 0.1488 0.6939 0.9558 0.016 Uiso 1 1 calc R
C12 C 0.3635(3) 0.4805(3) 0.8992(2) 0.0107(6) Uani 1 1 d .
C13 C 0.4371(3) 0.4311(3) 0.8158(2) 0.0120(6) Uani 1 1 d .
C14 C 0.1613(3) 0.3878(3) 0.7913(2) 0.0112(6) Uani 1 1 d .
C15 C 0.1289(3) 0.3727(3) 0.8858(2) 0.0144(7) Uani 1 1 d .
H15 H 0.0739 0.4319 0.9222 0.017 Uiso 1 1 calc R
C16 C 0.1768(3) 0.2702(3) 0.9284(2) 0.0177(7) Uani 1 1 d .
H16 H 0.1540 0.2616 0.9937 0.021 Uiso 1 1 calc R
C17 C 0.2557(3) 0.1819(3) 0.8784(2) 0.0184(7) Uani 1 1 d .
H17 H 0.2881 0.1141 0.9092 0.022 Uiso 1 1 calc R
C18 C 0.2884(3) 0.1924(3) 0.7814(2) 0.0155(7) Uani 1 1 d .
C19 C 0.3687(3) 0.1032(3) 0.7224(3) 0.0207(8) Uani 1 1 d .
H19 H 0.4016 0.0328 0.7495 0.025 Uiso 1 1 calc R
C20 C 0.3977(3) 0.1182(3) 0.6295(2) 0.0198(7) Uani 1 1 d .
H20 H 0.4504 0.0580 0.5927 0.024 Uiso 1 1 calc R
C21 C 0.3507(3) 0.2230(3) 0.5852(2) 0.0171(7) Uani 1 1 d .
C22 C 0.3795(3) 0.2476(3) 0.4901(2) 0.0191(7) Uani 1 1 d .
H22 H 0.4347 0.1928 0.4496 0.023 Uiso 1 1 calc R
C23 C 0.3276(3) 0.3515(3) 0.4559(2) 0.0174(7) Uani 1 1 d .
H23 H 0.3455 0.3678 0.3914 0.021 Uiso 1 1 calc R
C24 C 0.2488(3) 0.4326(3) 0.5161(2) 0.0148(7) Uani 1 1 d .
H24 H 0.2120 0.5033 0.4915 0.018 Uiso 1 1 calc R
C25 C 0.2722(3) 0.3099(3) 0.6417(2) 0.0125(6) Uani 1 1 d .
C26 C 0.2403(3) 0.2955(3) 0.7395(2) 0.0126(6) Uani 1 1 d .
C27 C 0.0304(3) 0.7671(3) 0.8217(2) 0.0112(6) Uani 1 1 d .
C28 C 0.1689(3) 0.8814(3) 0.7721(2) 0.0148(7) Uani 1 1 d .
H28 H 0.2448 0.8897 0.7389 0.018 Uiso 1 1 calc R
C29 C 0.0891(3) 0.9773(3) 0.8099(2) 0.0153(7) Uani 1 1 d .
H29 H 0.1069 1.0521 0.8035 0.018 Uiso 1 1 calc R
C30 C -0.0189(3) 0.9580(3) 0.8578(2) 0.0136(7) Uani 1 1 d .
C31 C -0.1118(3) 1.0553(3) 0.9071(2) 0.0188(7) Uani 1 1 d .
C32 C 0.1625(3) 0.7101(3) 0.5649(2) 0.0121(6) Uani 1 1 d .
C33 C -0.0383(3) 0.6958(3) 0.5929(2) 0.0141(7) Uani 1 1 d .
H33 H -0.1025 0.6668 0.6283 0.017 Uiso 1 1 calc R
C34 C -0.0625(3) 0.7717(3) 0.5223(2) 0.0149(7) Uani 1 1 d .
H34 H -0.1419 0.7979 0.5090 0.018 Uiso 1 1 calc R
C35 C 0.0355(3) 0.8077(3) 0.4718(2) 0.0147(7) Uani 1 1 d .
C36 C 0.0211(3) 0.8854(3) 0.3890(2) 0.0209(8) Uani 1 1 d .
Cl1 Cl 0.43030(10) 0.04788(10) 0.10385(7) 0.0351(2) Uani 1 1 d .
Cl2 Cl 0.29278(12) 0.08354(13) 0.29070(9) 0.0572(4) Uani 1 1 d .
C37 C 0.3213(4) 0.1420(4) 0.1788(3) 0.0367(11) Uani 1 1 d .
H37A H 0.2457 0.1594 0.1516 0.044 Uiso 1 1 calc R
H37B H 0.3489 0.2151 0.1844 0.044 Uiso 1 1 calc R

loop_
_atom_site_aniso_label
_atom_site_aniso_U_11
_atom_site_aniso_U_22
_atom_site_aniso_U_33
_atom_site_aniso_U_23
_atom_site_aniso_U_13
_atom_site_aniso_U_12
Pt1 0.00891(6) 0.01014(7) 0.00817(6) 0.00102(5) -0.00228(4) -0.00167(5)
Pt2 0.00956(6) 0.00866(7) 0.00833(6) 0.00068(4) -0.00191(4) -0.00174(5)
Br1 0.01413(16) 0.01902(18) 0.01587(16) 0.00171(13) -0.00590(12) -0.00727(13)
Br2 0.01478(16) 0.01415(17) 0.01676(16) 0.00005(13) -0.00442(12) -0.00594(13)
S1 0.0128(4) 0.0098(4) 0.0130(4) -0.0008(3) -0.0002(3) -0.0021(3)
S2 0.0120(4) 0.0184(4) 0.0104(4) 0.0036(3) -0.0030(3) -0.0042(3)
N1 0.0119(13) 0.0119(14) 0.0088(12) 0.0022(10) -0.0027(10) -0.0028(11)
N2 0.0106(13) 0.0132(15) 0.0120(13) -0.0005(11) -0.0014(10) -0.0031(11)
N3 0.0108(13) 0.0106(14) 0.0100(12) -0.0004(10) -0.0031(10) 0.0017(11)
N4 0.0126(13) 0.0120(14) 0.0121(13) -0.0004(11) -0.0049(10) 0.0007(11)
N5 0.0119(13) 0.0106(14) 0.0113(12) 0.0005(10) -0.0029(10) -0.0019(11)
N6 0.0142(13) 0.0124(15) 0.0112(13) 0.0016(11) -0.0006(10) -0.0006(11)
F1 0.0553(16) 0.0270(14) 0.0176(11) 0.0005(9) 0.0052(11) 0.0118(12)
F2 0.0344(13) 0.0244(13) 0.0740(17) -0.0233(12) 0.0042(12) -0.0083(11)
F3 0.0232(12) 0.0374(15) 0.0308(12) -0.0029(11) -0.0085(10) 0.0155(10)
F4 0.098(2) 0.0148(13) 0.0252(12) 0.0064(10) -0.0072(14) -0.0125(14)
F5 0.0297(13) 0.096(2) 0.0666(17) 0.0637(16) -0.0160(12) -0.0079(14)
F6 0.0594(16) 0.0210(12) 0.0145(10) 0.0032(9) -0.0020(10) 0.0000(11)
C1 0.0101(15) 0.0106(16) 0.0136(15) 0.0000(12) -0.0034(12) -0.0018(12)
C2 0.0157(16) 0.0214(19) 0.0109(15) 0.0002(13) -0.0017(13) -0.0032(14)
C3 0.0158(17) 0.022(2) 0.0172(17) -0.0042(14) -0.0006(13) 0.0024(15)
C4 0.0152(17) 0.020(2) 0.0219(18) -0.0012(15) -0.0041(14) 0.0050(14)
C5 0.0186(17) 0.0113(17) 0.0147(16) 0.0003(13) -0.0065(13) -0.0018(14)
C6 0.0185(17) 0.0125(18) 0.0217(17) 0.0030(14) -0.0079(14) -0.0013(14)
C7 0.0192(17) 0.0165(18) 0.0168(16) 0.0041(13) -0.0084(13) -0.0042(14)
C8 0.0144(15) 0.0131(17) 0.0132(15) 0.0032(12) -0.0055(12) -0.0056(13)
C9 0.0207(17) 0.0180(19) 0.0110(15) 0.0039(13) -0.0050(13) -0.0083(14)
C10 0.0187(17) 0.0191(19) 0.0090(15) -0.0007(13) -0.0007(13) -0.0051(14)
C11 0.0137(15) 0.0121(17) 0.0130(15) -0.0011(12) -0.0028(12) -0.0006(13)
C12 0.0106(15) 0.0100(16) 0.0122(15) 0.0019(12) -0.0041(12) -0.0020(12)
C13 0.0098(15) 0.0129(17) 0.0131(15) 0.0028(12) -0.0029(12) -0.0012(13)
C14 0.0115(15) 0.0087(16) 0.0145(15) 0.0039(12) -0.0054(12) -0.0021(12)
C15 0.0162(16) 0.0144(18) 0.0132(15) 0.0021(13) -0.0035(13) -0.0037(14)
C16 0.0220(18) 0.0182(19) 0.0161(16) 0.0046(14) -0.0058(14) -0.0099(15)
C17 0.0224(18) 0.0127(18) 0.0229(18) 0.0076(14) -0.0096(14) -0.0063(15)
C18 0.0137(16) 0.0118(17) 0.0217(17) 0.0026(13) -0.0069(13) -0.0008(13)
C19 0.0189(18) 0.0107(18) 0.032(2) 0.0008(15) -0.0083(15) 0.0016(14)
C20 0.0161(17) 0.0142(18) 0.0262(19) -0.0058(14) -0.0014(14) 0.0027(14)
C21 0.0147(16) 0.0170(19) 0.0199(17) -0.0050(14) -0.0028(13) -0.0032(14)
C22 0.0141(16) 0.021(2) 0.0207(17) -0.0065(14) 0.0009(14) -0.0023(14)
C23 0.0172(17) 0.022(2) 0.0136(16) -0.0041(14) 0.0000(13) -0.0062(15)
C24 0.0156(16) 0.0158(18) 0.0134(15) -0.0022(13) -0.0006(12) -0.0053(14)
C25 0.0135(15) 0.0072(16) 0.0168(16) -0.0025(12) -0.0030(13) -0.0015(13)
C26 0.0145(16) 0.0115(17) 0.0140(15) 0.0015(12) -0.0056(12) -0.0057(13)
C27 0.0115(15) 0.0132(17) 0.0096(14) 0.0019(12) -0.0052(12) -0.0014(13)
C28 0.0164(16) 0.0154(18) 0.0145(16) 0.0053(13) -0.0050(13) -0.0059(14)
C29 0.0192(17) 0.0121(17) 0.0169(16) 0.0034(13) -0.0084(13) -0.0047(14)
C30 0.0170(16) 0.0112(17) 0.0135(15) -0.0003(13) -0.0083(13) -0.0008(13)
C31 0.0180(17) 0.0162(19) 0.0224(18) 0.0003(14) -0.0050(14) -0.0030(14)
C32 0.0133(15) 0.0113(17) 0.0117(15) -0.0027(12) -0.0010(12) -0.0027(13)
C33 0.0113(15) 0.0161(18) 0.0153(16) -0.0031(13) -0.0027(12) -0.0026(13)
C34 0.0143(16) 0.0131(17) 0.0169(16) 0.0007(13) -0.0041(13) -0.0008(13)
C35 0.0193(17) 0.0119(17) 0.0124(15) -0.0005(13) -0.0040(13) -0.0008(14)
C36 0.0165(17) 0.027(2) 0.0189(17) 0.0078(15) -0.0048(14) -0.0020(15)
Cl1 0.0362(6) 0.0352(6) 0.0344(5) -0.0016(4) -0.0058(4) -0.0081(5)
Cl2 0.0560(8) 0.0709(10) 0.0438(7) -0.0225(6) 0.0122(6) -0.0241(7)
C37 0.022(2) 0.026(2) 0.064(3) -0.008(2) -0.008(2) -0.0069(18)

loop_
_atom_type_symbol
_atom_type_description
_atom_type_scat_dispersion_real
_atom_type_scat_dispersion_imag
_atom_type_scat_source
C C 0.0033 0.0016 'International Tables Vol C Tables 4.2.6.8 and 6.1.1.4'
H H 0.0000 0.0000 'International Tables Vol C Tables 4.2.6.8 and 6.1.1.4'
N N 0.0061 0.0033 'International Tables Vol C Tables 4.2.6.8 and 6.1.1.4'
F F 0.0171 0.0103 'International Tables Vol C Tables 4.2.6.8 and 6.1.1.4'
S S 0.1246 0.1234 'International Tables Vol C Tables 4.2.6.8 and 6.1.1.4'
Br Br -0.2901 2.4595 'International Tables Vol C Tables 4.2.6.8 and 6.1.1.4'
Pt Pt -1.7033 8.3905 'International Tables Vol C Tables 4.2.6.8 and 6.1.1.4'
Cl Cl 0.1484 0.1585 'International Tables Vol C Tables 4.2.6.8 and 6.1.1.4'

loop_
_geom_angle_atom_site_label_1
_geom_angle_atom_site_label_2
_geom_angle_atom_site_label_3
_geom_angle
C1 Pt1 N1 81.55(11)
C1 Pt1 N3 174.71(11)
N1 Pt1 N3 93.37(10)
C1 Pt1 S2 96.25(9)
N1 Pt1 S2 175.06(7)
N3 Pt1 S2 88.70(7)
C1 Pt1 Br1 86.29(9)
N1 Pt1 Br1 88.73(7)
N3 Pt1 Br1 92.14(7)
S2 Pt1 Br1 86.71(2)
C1 Pt1 Pt2 95.87(9)
N1 Pt1 Pt2 97.23(7)
N3 Pt1 Pt2 86.20(7)
S2 Pt1 Pt2 87.38(2)
Br1 Pt1 Pt2 173.901(9)
C14 Pt2 N2 81.56(12)
C14 Pt2 N5 175.20(11)
N2 Pt2 N5 93.69(10)
C14 Pt2 S1 96.31(9)
N2 Pt2 S1 176.21(7)
N5 Pt2 S1 88.48(7)
C14 Pt2 Br2 88.22(9)
N2 Pt2 Br2 88.71(7)
N5 Pt2 Br2 92.34(7)
S1 Pt2 Br2 88.09(2)
C14 Pt2 Pt1 93.52(9)
N2 Pt2 Pt1 95.57(7)
N5 Pt2 Pt1 86.27(7)
S1 Pt2 Pt1 87.66(2)
Br2 Pt2 Pt1 175.567(9)
C27 S1 Pt2 105.72(11)
C32 S2 Pt1 105.65(11)
C11 N1 C12 118.6(3)
C11 N1 Pt1 128.8(2)
C12 N1 Pt1 112.5(2)
C24 N2 C25 119.1(3)
C24 N2 Pt2 127.9(2)
C25 N2 Pt2 113.0(2)
C28 N3 C27 118.4(3)
C28 N3 Pt1 120.1(2)
C27 N3 Pt1 121.0(2)
C30 N4 C27 117.2(3)
C33 N5 C32 117.5(3)
C33 N5 Pt2 120.7(2)
C32 N5 Pt2 121.5(2)
C35 N6 C32 116.6(3)
C2 C1 C13 117.4(3)
C2 C1 Pt1 130.3(2)
C13 C1 Pt1 112.1(2)
C1 C2 C3 119.9(3)
C4 C3 C2 122.3(3)
C3 C4 C5 119.8(3)
C13 C5 C4 117.3(3)
C13 C5 C6 119.0(3)
C4 C5 C6 123.7(3)
C7 C6 C5 121.4(3)
C6 C7 C8 121.6(3)
C9 C8 C12 117.7(3)
C9 C8 C7 125.0(3)
C12 C8 C7 117.2(3)
C10 C9 C8 119.5(3)
C9 C10 C11 119.6(3)
N1 C11 C10 122.5(3)
N1 C12 C8 122.1(3)
N1 C12 C13 115.8(3)
C8 C12 C13 122.0(3)
C5 C13 C1 123.3(3)
C5 C13 C12 118.8(3)
C1 C13 C12 117.9(3)
C15 C14 C26 117.7(3)
C15 C14 Pt2 130.5(3)
C26 C14 Pt2 111.8(2)
C14 C15 C16 120.3(3)
C17 C16 C15 121.9(3)
C16 C17 C18 119.7(3)
C26 C18 C17 118.0(3)
C26 C18 C19 118.2(3)
C17 C18 C19 123.8(3)
C20 C19 C18 121.3(3)
C19 C20 C21 121.6(3)
C22 C21 C25 117.0(3)
C22 C21 C20 125.4(3)
C25 C21 C20 117.6(3)
C23 C22 C21 119.7(3)
C22 C23 C24 119.9(3)
N2 C24 C23 121.6(3)
N2 C25 C21 122.6(3)
N2 C25 C26 115.7(3)
C21 C25 C26 121.6(3)
C18 C26 C14 122.5(3)
C18 C26 C25 119.7(3)
C14 C26 C25 117.9(3)
N4 C27 N3 122.6(3)
N4 C27 S1 116.1(2)
N3 C27 S1 121.2(2)
N3 C28 C29 121.7(3)
C28 C29 C30 115.7(3)
N4 C30 C29 123.9(3)
N4 C30 C31 115.1(3)
C29 C30 C31 121.0(3)
F3 C31 F2 107.1(3)
F3 C31 F1 107.0(3)
F2 C31 F1 107.5(3)
F3 C31 C30 111.7(3)
F2 C31 C30 111.3(3)
F1 C31 C30 112.1(3)
N6 C32 N5 123.7(3)
N6 C32 S2 115.7(2)
N5 C32 S2 120.6(2)
N5 C33 C34 121.7(3)
C33 C34 C35 116.0(3)
N6 C35 C34 124.0(3)
N6 C35 C36 115.2(3)
C34 C35 C36 120.8(3)
F6 C36 F4 106.3(3)
F6 C36 F5 107.2(3)
F4 C36 F5 106.8(3)
F6 C36 C35 113.0(3)
F4 C36 C35 112.4(3)
F5 C36 C35 110.7(3)
Cl1 C37 Cl2 111.9(3)

loop_
_geom_bond_atom_site_label_1
_geom_bond_atom_site_label_2
_geom_bond_distance
Pt1 C1 2.013(3)
Pt1 N1 2.092(2)
Pt1 N3 2.165(3)
Pt1 S2 2.2995(8)
Pt1 Br1 2.5593(3)
Pt1 Pt2 2.61767(16)
Pt2 C14 2.015(3)
Pt2 N2 2.080(3)
Pt2 N5 2.156(3)
Pt2 S1 2.3047(8)
Pt2 Br2 2.5692(3)
S1 C27 1.730(3)
S2 C32 1.732(3)
N1 C11 1.332(4)
N1 C12 1.367(4)
N2 C24 1.334(4)
N2 C25 1.360(4)
N3 C28 1.337(4)
N3 C27 1.358(4)
N4 C30 1.324(4)
N4 C27 1.339(4)
N5 C33 1.350(4)
N5 C32 1.361(4)
N6 C35 1.329(4)
N6 C32 1.338(4)
F1 C31 1.325(4)
F2 C31 1.325(4)
F3 C31 1.322(4)
F4 C36 1.319(4)
F5 C36 1.326(4)
F6 C36 1.309(4)
C1 C2 1.385(4)
C1 C13 1.416(4)
C2 C3 1.405(5)
C3 C4 1.371(5)
C4 C5 1.412(5)
C5 C13 1.403(5)
C5 C6 1.431(4)
C6 C7 1.354(5)
C7 C8 1.427(5)
C8 C9 1.401(4)
C8 C12 1.408(4)
C9 C10 1.377(5)
C10 C11 1.393(4)
C12 C13 1.423(4)
C14 C15 1.378(4)
C14 C26 1.416(4)
C15 C16 1.404(5)
C16 C17 1.372(5)
C17 C18 1.405(5)
C18 C26 1.405(5)
C18 C19 1.448(5)
C19 C20 1.352(5)
C20 C21 1.434(5)
C21 C22 1.403(5)
C21 C25 1.406(4)
C22 C23 1.376(5)
C23 C24 1.393(5)
C25 C26 1.422(4)
C28 C29 1.371(5)
C29 C30 1.384(4)
C30 C31 1.510(5)
C33 C34 1.372(5)
C34 C35 1.382(4)
C35 C36 1.508(5)
Cl1 C37 1.747(4)
Cl2 C37 1.760(5)
